data_7059640
loop_
_publ_author_name
'Berezin, Alexey S.'
'Artem'ev, Alexander V.'
'Komarov, Vladislav Y.'
'Baranov, Andrey Y.'

_publ_section_title
;
 A copper(i) bromide organic--inorganic zwitterionic coordination compound
 with a new type of core: structure, luminescence properties, and DFT
 calculations
;
_journal_issue 23
_journal_name_full 'New Journal of Chemistry'
_journal_page_first 9858
_journal_page_last 9862
_journal_paper_doi 10.1039/D0NJ01835J
_journal_volume 44
_journal_year 2020
_chemical_absolute_configuration ad
_chemical_formula_moiety 'C15 H15 Br5 Cu2 N3 P'
_chemical_formula_sum 'C15 H15 Br5 Cu2 N3 P'
_chemical_formula_weight 794.90
_space_group_crystal_system monoclinic
_space_group_IT_number 9
_space_group_name_Hall 'C -2yc'
_space_group_name_H-M_alt 'C 1 c 1'
_atom_sites_solution_hydrogens geom
_atom_sites_solution_primary dual
_audit_creation_date 2020-04-07
_audit_creation_method
;
Olex2 1.3
(compiled 2020.02.04 svn.rd84adfe8 for OlexSys, GUI svn.r6032)
;
_audit_update_record
;
2020-04-07 deposited with the CCDC.	2020-05-22 downloaded from the CCDC.
;
_cell_angle_alpha 90
_cell_angle_beta 117.615(2)
_cell_angle_gamma 90
_cell_formula_units_Z 4
_cell_length_a 20.5473(9)
_cell_length_b 7.4108(3)
_cell_length_c 16.1324(8)
_cell_measurement_reflns_used 5959
_cell_measurement_temperature 150(2)
_cell_measurement_theta_max 29.95
_cell_measurement_theta_min 2.97
_cell_volume 2176.67(17)
_computing_cell_refinement 'Bruker SAINT'
_computing_data_collection 'Bruker APEX2'
_computing_data_reduction 'Bruker SAINT'
_computing_molecular_graphics 'Olex2 1.3 (Dolomanov et al., 2009)'
_computing_publication_material 'Olex2 1.3 (Dolomanov et al., 2009)'
_computing_structure_refinement 'SHELXL 2014/7 (Sheldrick, 2015)'
_computing_structure_solution 'SHELXT 2014/5 (Sheldrick, 2014)'
_diffrn_ambient_temperature 150(2)
_diffrn_detector_area_resol_mean 8.33
_diffrn_measured_fraction_theta_full 0.999
_diffrn_measured_fraction_theta_max 0.971
_diffrn_measurement_device_type 'Bruker APEX2 CCD area detector'
_diffrn_measurement_method '\w and \f scans'
_diffrn_radiation_monochromator graphite
_diffrn_radiation_type MoK\a
_diffrn_radiation_wavelength 0.71073
_diffrn_reflns_av_R_equivalents 0.0301
_diffrn_reflns_av_unetI/netI 0.0443
_diffrn_reflns_Laue_measured_fraction_full 0.999
_diffrn_reflns_Laue_measured_fraction_max 0.971
_diffrn_reflns_limit_h_max 29
_diffrn_reflns_limit_h_min -29
_diffrn_reflns_limit_k_max 10
_diffrn_reflns_limit_k_min -10
_diffrn_reflns_limit_l_max 23
_diffrn_reflns_limit_l_min -23
_diffrn_reflns_number 15694
_diffrn_reflns_point_group_measured_fraction_full 0.998
_diffrn_reflns_point_group_measured_fraction_max 0.963
_diffrn_reflns_theta_full 25.242
_diffrn_reflns_theta_max 30.523
_diffrn_reflns_theta_min 2.237
_diffrn_source 'sealed tube'
_diffrn_source_current 35.0
_diffrn_source_power 1.75
_diffrn_source_voltage 50.0
_exptl_absorpt_coefficient_mu 11.212
_exptl_absorpt_correction_T_max 0.7461
_exptl_absorpt_correction_T_min 0.5601
_exptl_absorpt_correction_type multi-scan
_exptl_absorpt_process_details
;
SADABS-2012/1 (Bruker,2012) was used for absorption correction.
wR2(int) was 0.0813 before and 0.0337 after correction.
The Ratio of minimum to maximum transmission is 0.7507.
The \l/2 correction factor is 0.0015.
;
_exptl_crystal_colour orange
_exptl_crystal_colour_primary orange
_exptl_crystal_density_diffrn 2.426
_exptl_crystal_description plate
_exptl_crystal_F_000 1496
_exptl_crystal_size_max 0.169
_exptl_crystal_size_mid 0.108
_exptl_crystal_size_min 0.092
_refine_diff_density_max 2.204
_refine_diff_density_min -2.806
_refine_diff_density_rms 0.151
_refine_ls_abs_structure_details
;
 Flack x determined using 2454 quotients [(I+)-(I-)]/[(I+)+(I-)]
 (Parsons, Flack and Wagner, Acta Cryst. B69 (2013) 249-259).
;
_refine_ls_abs_structure_Flack -0.010(6)
_refine_ls_extinction_method none
_refine_ls_goodness_of_fit_ref 1.025
_refine_ls_hydrogen_treatment constr
_refine_ls_matrix_type full
_refine_ls_number_parameters 251
_refine_ls_number_reflns 6435
_refine_ls_number_restraints 146
_refine_ls_restrained_S_all 1.015
_refine_ls_R_factor_all 0.0460
_refine_ls_R_factor_gt 0.0356
_refine_ls_shift/su_max 0.001
_refine_ls_shift/su_mean 0.000
_refine_ls_structure_factor_coef Fsqd
_refine_ls_weighting_details 'w=1/[\s^2^(Fo^2^)+(0.0202P)^2^+15.4747P] where P=(Fo^2^+2Fc^2^)/3'
_refine_ls_weighting_scheme calc
_refine_ls_wR_factor_gt 0.0665
_refine_ls_wR_factor_ref 0.0698
_reflns_Friedel_coverage 0.984
_reflns_Friedel_fraction_full 0.997
_reflns_Friedel_fraction_max 0.956
_reflns_number_gt 5652
_reflns_number_total 6435
_reflns_threshold_expression 'I > 2\s(I)'
_cod_data_source_file d0nj01835j2.cif
_cod_data_source_block cupypbr1s2(orange)_150k
_cod_depositor_comments
;Adding full bibliography for 7059640.cif.

 Adding full bibliography for 7059640.cif.
;
_cod_database_code 7059640
_shelx_shelxl_version_number 2014/7
_shelx_space_group_comment
;
The symmetry employed for this shelxl refinement is uniquely defined
by the following loop, which should always be used as a source of
symmetry information in preference to the above space-group names.
They are only intended as comments.
;
_shelx_estimated_absorpt_t_max 0.425
_shelx_estimated_absorpt_t_min 0.253
_olex2_refinement_description
;
1. Fixed Uiso
 At 1.2 times of:
  All C(H) groups, All N(H) groups
2. Restrained distances
 C12B-C11B \\sim C12A-C11A \\sim C22-C21 \\sim C32-C31
 with sigma of 0.02
 N1B-C15B \\sim N1A-C15A \\sim N3-C35 \\sim N2-C25
 with sigma of 0.02
 N1A-C11A \\sim N1B-C11B \\sim N2-C21 \\sim N3-C31
 with sigma of 0.02
 C13B-C12B \\sim C13A-C12A \\sim C23-C22 \\sim C33-C32
 with sigma of 0.02
 C14B-C13B \\sim C14A-C13A \\sim C24-C23 \\sim C34-C33
 with sigma of 0.02
 C15B-C14B \\sim C15A-C14A \\sim C35-C34 \\sim C25-C24
 with sigma of 0.02
3. Restrained planarity
 N1B, C11B, C12B, C13B, C14B, C15B
 with sigma of 0.1
 N1A, C11A, C12A, C13A, C14A, C15A
 with sigma of 0.1
4. Uiso/Uaniso restraints and constraints
Uanis(C11B) \\sim Ueq, Uanis(C11A) \\sim Ueq: with sigma of 0.001 and sigma for
terminal atoms of 0.002
Uanis(C11A) = Uanis(C11B)
Uanis(C12B) = Uanis(N1A)
Uanis(C14B) = Uanis(C14A)
Uanis(C13B) = Uanis(C15A)
Uanis(N1B) = Uanis(C12A)
Uanis(C15B) = Uanis(C13A)
5. Rigid body (RIGU) restrains
 P1, N1B, C11B, C12B, C13B, C14B, C15B
 with sigma for 1-2 distances of 0.001 and sigma for 1-3 distances of 0.001
 P1, N1A, C11A, C12A, C13A, C14A, C15A
 with sigma for 1-2 distances of 0.002 and sigma for 1-3 distances of 0.002
6. Others
 Sof(Br4B)=Sof(N1B)=Sof(H1B)=Sof(C11B)=Sof(C12B)=Sof(H12B)=Sof(C13B)=Sof(H13B)=
 Sof(C14B)=Sof(H14B)=Sof(C15B)=Sof(H15B)=1-FVAR(1)
 Sof(Br4A)=Sof(N1A)=Sof(H1A)=Sof(C11A)=Sof(C12A)=Sof(H12A)=Sof(C13A)=Sof(H13A)=
 Sof(C14A)=Sof(H14A)=Sof(C15A)=Sof(H15A)=FVAR(1)
 Fixed U11: Br4A(0.01853) Br4B(0.01853)
 Fixed U12: Br4A(-0.009892) Br4B(-0.009892)
 Fixed U13: Br4A(0.000443) Br4B(0.000443)
 Fixed U22: Br4A(0.0325) Br4B(0.0325)
 Fixed U23: Br4A(-0.00974) Br4B(-0.00974)
 Fixed U33: Br4A(0.02461) Br4B(0.02461)
7.a Aromatic/amide H refined with riding coordinates:
 N2(H2), N3(H3), C22(H22), C23(H23), C24(H24), C25(H25), C32(H32), C33(H33),
 C34(H34), C35(H35), N1A(H1A), C12A(H12A), C13A(H13A), C14A(H14A), C15A(H15A),
 N1B(H1B), C12B(H12B), C13B(H13B), C14B(H14B), C15B(H15B)
;
_olex2_submission_special_instructions 'No special instructions were received'

loop_
_space_group_symop_operation_xyz
'x, y, z'
'x, -y, z+1/2'
'x+1/2, y+1/2, z'
'x+1/2, -y+1/2, z+1/2'

loop_
_atom_site_label
_atom_site_type_symbol
_atom_site_fract_x
_atom_site_fract_y
_atom_site_fract_z
_atom_site_U_iso_or_equiv
_atom_site_adp_type
_atom_site_occupancy
_atom_site_site_symmetry_order
_atom_site_calc_flag
_atom_site_refinement_flags_posn
_atom_site_refinement_flags_adp
_atom_site_refinement_flags_occupancy
_atom_site_disorder_assembly
_atom_site_disorder_group
Br1 Br 0.67828(4) 0.67377(11) 0.54828(5) 0.02458(17) Uani 1 1 d . . . . .
Br2 Br 0.59249(4) 0.49582(10) 0.71839(5) 0.01901(15) Uani 1 1 d . . . . .
Br3 Br 0.37967(4) 0.62669(10) 0.61693(5) 0.02130(16) Uani 1 1 d . . . . .
Br5 Br 0.50999(4) 0.94693(10) 0.57034(6) 0.02754(18) Uani 1 1 d . . . . .
Cu1 Cu 0.63034(6) 0.77905(15) 0.65179(7) 0.0280(2) Uani 1 1 d . . . . .
Cu2 Cu 0.48464(5) 0.62918(12) 0.58319(6) 0.01618(18) Uani 1 1 d . . . . .
P1 P 0.46834(9) 0.4821(2) 0.45712(12) 0.0126(3) Uani 1 1 d . U . . .
N2 N 0.5950(3) 0.2906(8) 0.5431(4) 0.0166(12) Uani 1 1 d D . . . .
H2 H 0.5909 0.3251 0.5926 0.020 Uiso 1 1 calc R U . . .
N3 N 0.3588(3) 0.3047(9) 0.4688(4) 0.0176(12) Uani 1 1 d D . . . .
H3 H 0.3740 0.3743 0.5184 0.021 Uiso 1 1 calc R U . . .
C21 C 0.5413(3) 0.3385(9) 0.4575(5) 0.0137(13) Uani 1 1 d D . . . .
C22 C 0.5480(4) 0.2853(10) 0.3797(5) 0.0184(14) Uani 1 1 d D . . . .
H22 H 0.5109 0.3153 0.3188 0.022 Uiso 1 1 calc R U . . .
C23 C 0.6093(4) 0.1879(10) 0.3912(6) 0.0220(16) Uani 1 1 d D . . . .
H23 H 0.6147 0.1525 0.3381 0.026 Uiso 1 1 calc R U . . .
C24 C 0.6622(4) 0.1425(11) 0.4795(6) 0.0257(17) Uani 1 1 d D . . . .
H24 H 0.7043 0.0762 0.4875 0.031 Uiso 1 1 calc R U . . .
C25 C 0.6541(4) 0.1932(10) 0.5562(5) 0.0208(15) Uani 1 1 d D . . . .
H25 H 0.6898 0.1600 0.6174 0.025 Uiso 1 1 calc R U . . .
C31 C 0.3910(3) 0.3232(9) 0.4125(5) 0.0138(13) Uani 1 1 d D . . . .
C32 C 0.3646(4) 0.2175(10) 0.3324(5) 0.0222(16) Uani 1 1 d D . . . .
H32 H 0.3850 0.2287 0.2905 0.027 Uiso 1 1 calc R U . . .
C33 C 0.3083(4) 0.0955(11) 0.3137(6) 0.0246(17) Uani 1 1 d D . . . .
H33 H 0.2891 0.0252 0.2581 0.029 Uiso 1 1 calc R U . . .
C34 C 0.2801(4) 0.0765(11) 0.3765(6) 0.0245(17) Uani 1 1 d D . . . .
H34 H 0.2437 -0.0120 0.3665 0.029 Uiso 1 1 calc R U . . .
C35 C 0.3055(4) 0.1874(12) 0.4529(6) 0.0244(17) Uani 1 1 d D . . . .
H35 H 0.2849 0.1804 0.4948 0.029 Uiso 1 1 calc R U . . .
Br4A Br 0.72561(11) 0.9344(3) 0.78697(9) 0.025 Uani 0.728(8) 1 d . . P A 1
N1A N 0.3802(8) 0.6595(19) 0.2925(8) 0.0155(14) Uani 0.728(8) 1 d D U P A 1
H1A H 0.3448 0.6061 0.2993 0.019 Uiso 0.728(8) 1 calc R U P A 1
C11A C 0.4519(8) 0.625(3) 0.3551(12) 0.0124(12) Uani 0.728(8) 1 d D U P A 1
C12A C 0.5078(9) 0.708(2) 0.3452(10) 0.0151(16) Uani 0.728(8) 1 d D U P A 1
H12A H 0.5577 0.6844 0.3884 0.018 Uiso 0.728(8) 1 calc R U P A 1
C13A C 0.4904(6) 0.8251(17) 0.2717(7) 0.0183(17) Uani 0.728(8) 1 d D U P A 1
H13A H 0.5286 0.8812 0.2635 0.022 Uiso 0.728(8) 1 calc R U P A 1
C14A C 0.4178(6) 0.8624(16) 0.2096(8) 0.0189(18) Uani 0.728(8) 1 d D U P A 1
H14A H 0.4061 0.9471 0.1605 0.023 Uiso 0.728(8) 1 calc R U P A 1
C15A C 0.3631(6) 0.7747(16) 0.2201(8) 0.0174(17) Uani 0.728(8) 1 d D U P A 1
H15A H 0.3131 0.7951 0.1766 0.021 Uiso 0.728(8) 1 calc R U P A 1
Br4B Br 0.7094(3) 0.9729(8) 0.7811(3) 0.025 Uani 0.272(8) 1 d . . P A 2
N1B N 0.508(2) 0.701(5) 0.361(2) 0.0151(16) Uani 0.272(8) 1 d D U P A 2
H1B H 0.5509 0.6725 0.4079 0.018 Uiso 0.272(8) 1 calc R U P A 2
C11B C 0.4471(19) 0.625(7) 0.358(3) 0.0124(12) Uani 0.272(8) 1 d D U P A 2
C12B C 0.382(3) 0.681(6) 0.283(3) 0.0155(14) Uani 0.272(8) 1 d D U P A 2
H12B H 0.3368 0.6339 0.2758 0.019 Uiso 0.272(8) 1 calc R U P A 2
C13B C 0.3812(16) 0.803(5) 0.217(2) 0.0174(17) Uani 0.272(8) 1 d D U P A 2
H13B H 0.3355 0.8403 0.1672 0.021 Uiso 0.272(8) 1 calc R U P A 2
C14B C 0.4454(15) 0.871(4) 0.223(2) 0.0189(18) Uani 0.272(8) 1 d D U P A 2
H14B H 0.4453 0.9522 0.1770 0.023 Uiso 0.272(8) 1 calc R U P A 2
C15B C 0.5096(17) 0.816(5) 0.297(2) 0.0183(17) Uani 0.272(8) 1 d D U P A 2
H15B H 0.5553 0.8595 0.3037 0.022 Uiso 0.272(8) 1 calc R U P A 2

loop_
_atom_site_aniso_label
_atom_site_aniso_U_11
_atom_site_aniso_U_22
_atom_site_aniso_U_33
_atom_site_aniso_U_23
_atom_site_aniso_U_13
_atom_site_aniso_U_12
Br1 0.0222(4) 0.0252(4) 0.0330(4) -0.0059(3) 0.0184(3) -0.0079(3)
Br2 0.0179(3) 0.0232(4) 0.0131(3) 0.0005(3) 0.0049(2) -0.0014(3)
Br3 0.0216(3) 0.0248(4) 0.0231(4) -0.0039(3) 0.0152(3) -0.0025(3)
Br5 0.0237(4) 0.0149(3) 0.0494(5) 0.0014(4) 0.0215(4) -0.0013(3)
Cu1 0.0225(5) 0.0349(6) 0.0272(5) -0.0077(4) 0.0119(4) -0.0071(4)
Cu2 0.0172(4) 0.0169(4) 0.0149(4) -0.0029(3) 0.0079(3) -0.0022(4)
P1 0.0114(7) 0.0139(8) 0.0128(7) -0.0018(6) 0.0057(6) -0.0015(7)
N2 0.014(3) 0.017(3) 0.016(3) 0.002(2) 0.005(2) -0.001(2)
N3 0.015(3) 0.024(3) 0.016(3) 0.001(2) 0.009(2) -0.003(2)
C21 0.010(3) 0.014(3) 0.018(3) 0.000(3) 0.006(2) -0.001(2)
C22 0.015(3) 0.021(4) 0.019(3) 0.002(3) 0.008(3) 0.002(3)
C23 0.025(4) 0.016(3) 0.033(4) 0.004(3) 0.019(3) 0.003(3)
C24 0.020(4) 0.020(4) 0.039(5) 0.006(3) 0.015(3) 0.006(3)
C25 0.016(3) 0.019(4) 0.023(4) 0.007(3) 0.006(3) 0.003(3)
C31 0.011(3) 0.015(3) 0.016(3) 0.003(3) 0.006(2) 0.005(3)
C32 0.020(4) 0.023(4) 0.024(4) -0.003(3) 0.010(3) -0.001(3)
C33 0.019(4) 0.020(4) 0.031(4) -0.007(3) 0.009(3) 0.001(3)
C34 0.013(3) 0.022(4) 0.035(4) 0.000(3) 0.008(3) -0.002(3)
C35 0.013(3) 0.035(5) 0.026(4) 0.001(3) 0.010(3) -0.006(3)
Br4A 0.020 0.032 0.025 0.000 0.012 0.000
N1A 0.0148(18) 0.015(3) 0.014(2) 0.0008(18) 0.0051(16) 0.0012(18)
C11A 0.0128(14) 0.0121(14) 0.0121(13) -0.0006(9) 0.0056(9) 0.0010(9)
C12A 0.0150(19) 0.014(3) 0.017(3) 0.001(3) 0.008(2) 0.0004(17)
C13A 0.020(3) 0.018(3) 0.018(4) 0.002(3) 0.009(3) 0.000(3)
C14A 0.021(3) 0.016(3) 0.019(3) 0.001(3) 0.008(3) 0.001(3)
C15A 0.020(3) 0.015(4) 0.015(2) 0.002(2) 0.006(2) 0.001(3)
Br4B 0.020 0.032 0.025 0.000 0.012 0.000
N1B 0.0150(19) 0.014(3) 0.017(3) 0.001(3) 0.008(2) 0.0004(17)
C11B 0.0128(14) 0.0121(14) 0.0121(13) -0.0006(9) 0.0056(9) 0.0010(9)
C12B 0.0148(18) 0.015(3) 0.014(2) 0.0008(18) 0.0051(16) 0.0012(18)
C13B 0.020(3) 0.015(4) 0.015(2) 0.002(2) 0.006(2) 0.001(3)
C14B 0.021(3) 0.016(3) 0.019(3) 0.001(3) 0.008(3) 0.001(3)
C15B 0.020(3) 0.018(3) 0.018(4) 0.002(3) 0.009(3) 0.000(3)

loop_
_atom_type_symbol
_atom_type_description
_atom_type_scat_dispersion_real
_atom_type_scat_dispersion_imag
_atom_type_scat_source
C C 0.0033 0.0016 'International Tables Vol C Tables 4.2.6.8 and 6.1.1.4'
H H 0.0000 0.0000 'International Tables Vol C Tables 4.2.6.8 and 6.1.1.4'
Br Br -0.2901 2.4595 'International Tables Vol C Tables 4.2.6.8 and 6.1.1.4'
Cu Cu 0.3201 1.2651 'International Tables Vol C Tables 4.2.6.8 and 6.1.1.4'
N N 0.0061 0.0033 'International Tables Vol C Tables 4.2.6.8 and 6.1.1.4'
P P 0.1023 0.0942 'International Tables Vol C Tables 4.2.6.8 and 6.1.1.4'

loop_
_exptl_crystal_face_index_h
_exptl_crystal_face_index_k
_exptl_crystal_face_index_l
_exptl_crystal_face_perp_dist
1.00 -1.00 -2.00 0.0640
2.00 -1.00 0.00 0.0270
-2.00 1.00 0.00 0.0790
1.00 1.00 0.00 0.0500
-2.00 2.00 -1.00 0.0740
1.00 2.00 -1.00 0.0540
2.00 0.00 1.00 0.0120
-2.00 0.00 -1.00 0.0460
-1.00 -2.00 2.00 0.0460
-2.00 -1.00 1.00 0.0480
2.00 1.00 -1.00 0.0560
0.00 0.00 1.00 0.0200
1.00 0.00 -2.00 0.0950
-2.00 0.00 1.00 0.0490
2.00 0.00 -1.00 0.0590
-2.00 1.00 2.00 0.0640

loop_
_geom_angle_atom_site_label_1
_geom_angle_atom_site_label_2
_geom_angle_atom_site_label_3
_geom_angle
_geom_angle_site_symmetry_1
_geom_angle_site_symmetry_3
_geom_angle_publ_flag
Cu2 Br2 Cu1 68.69(4) . . ?
Cu2 Br5 Cu1 71.13(4) . . ?
Br1 Cu1 Br2 108.37(5) . . ?
Br1 Cu1 Br5 114.34(5) . . ?
Br1 Cu1 Cu2 106.96(4) . . ?
Br1 Cu1 Br4A 110.68(7) . . ?
Br1 Cu1 Br4B 117.22(14) . . ?
Br2 Cu1 Cu2 53.17(3) . . ?
Br5 Cu1 Br2 101.64(4) . . ?
Br5 Cu1 Cu2 53.08(3) . . ?
Br4A Cu1 Br2 106.12(6) . . ?
Br4A Cu1 Br5 114.77(8) . . ?
Br4A Cu1 Cu2 141.54(6) . . ?
Br4B Cu1 Br2 109.07(11) . . ?
Br4B Cu1 Br5 105.01(19) . . ?
Br4B Cu1 Cu2 135.81(14) . . ?
Br2 Cu2 Cu1 58.14(3) . . ?
Br3 Cu2 Br2 108.67(4) . . ?
Br3 Cu2 Cu1 141.09(4) . . ?
Br5 Cu2 Br2 108.66(4) . . ?
Br5 Cu2 Br3 105.66(4) . . ?
Br5 Cu2 Cu1 55.79(3) . . ?
P1 Cu2 Br2 107.91(6) . . ?
P1 Cu2 Br3 115.44(6) . . ?
P1 Cu2 Br5 110.34(6) . . ?
P1 Cu2 Cu1 103.41(6) . . ?
C21 P1 Cu2 120.8(2) . . ?
C21 P1 C11A 98.4(5) . . ?
C31 P1 Cu2 114.5(2) . . ?
C31 P1 C21 100.7(3) . . ?
C31 P1 C11A 104.5(5) . . ?
C11A P1 Cu2 115.3(6) . . ?
C11B P1 Cu2 113.7(15) . . ?
C11B P1 C21 101.9(13) . . ?
C11B P1 C31 102.8(13) . . ?
C21 N2 H2 118.3 . . ?
C25 N2 H2 118.3 . . ?
C25 N2 C21 123.4(6) . . ?
C31 N3 H3 118.2 . . ?
C35 N3 H3 118.2 . . ?
C35 N3 C31 123.6(7) . . ?
N2 C21 P1 115.6(5) . . ?
N2 C21 C22 118.3(6) . . ?
C22 C21 P1 125.9(5) . . ?
C21 C22 H22 120.2 . . ?
C21 C22 C23 119.6(7) . . ?
C23 C22 H22 120.2 . . ?
C22 C23 H23 120.1 . . ?
C24 C23 C22 119.9(7) . . ?
C24 C23 H23 120.1 . . ?
C23 C24 H24 120.0 . . ?
C23 C24 C25 119.9(7) . . ?
C25 C24 H24 120.0 . . ?
N2 C25 C24 118.9(7) . . ?
N2 C25 H25 120.6 . . ?
C24 C25 H25 120.6 . . ?
N3 C31 P1 113.9(5) . . ?
N3 C31 C32 117.6(6) . . ?
C32 C31 P1 128.4(6) . . ?
C31 C32 H32 120.1 . . ?
C33 C32 C31 119.9(7) . . ?
C33 C32 H32 120.1 . . ?
C32 C33 H33 120.2 . . ?
C32 C33 C34 119.7(7) . . ?
C34 C33 H33 120.2 . . ?
C33 C34 H34 120.6 . . ?
C35 C34 C33 118.9(7) . . ?
C35 C34 H34 120.6 . . ?
N3 C35 C34 120.2(7) . . ?
N3 C35 H35 119.9 . . ?
C34 C35 H35 119.9 . . ?
C11A N1A H1A 119.4 . . ?
C15A N1A H1A 119.4 . . ?
C15A N1A C11A 121.1(15) . . ?
N1A C11A P1 117.0(11) . . ?
N1A C11A C12A 120.0(17) . . ?
C12A C11A P1 122.8(12) . . ?
C11A C12A H12A 120.5 . . ?
C11A C12A C13A 119.0(16) . . ?
C13A C12A H12A 120.5 . . ?
C12A C13A H13A 119.6 . . ?
C12A C13A C14A 120.8(12) . . ?
C14A C13A H13A 119.6 . . ?
C13A C14A H14A 120.5 . . ?
C15A C14A C13A 118.9(10) . . ?
C15A C14A H14A 120.5 . . ?
N1A C15A C14A 120.2(11) . . ?
N1A C15A H15A 119.9 . . ?
C14A C15A H15A 119.9 . . ?
C11B N1B H1B 117.1 . . ?
C15B N1B H1B 117.1 . . ?
C15B N1B C11B 126(4) . . ?
N1B C11B P1 112(3) . . ?
N1B C11B C12B 114(5) . . ?
C12B C11B P1 134(3) . . ?
C11B C12B H12B 119.0 . . ?
C13B C12B C11B 122(4) . . ?
C13B C12B H12B 119.0 . . ?
C12B C13B H13B 119.4 . . ?
C14B C13B C12B 121(3) . . ?
C14B C13B H13B 119.4 . . ?
C13B C14B H14B 121.5 . . ?
C15B C14B C13B 117(3) . . ?
C15B C14B H14B 121.5 . . ?
N1B C15B C14B 120(3) . . ?
N1B C15B H15B 119.8 . . ?
C14B C15B H15B 119.8 . . ?

loop_
_geom_bond_atom_site_label_1
_geom_bond_atom_site_label_2
_geom_bond_distance
_geom_bond_site_symmetry_2
_geom_bond_publ_flag
Br1 Cu1 2.4274(13) . ?
Br2 Cu1 2.6344(14) . ?
Br2 Cu2 2.4827(11) . ?
Br3 Cu2 2.4571(11) . ?
Br5 Cu1 2.5253(13) . ?
Br5 Cu2 2.4412(12) . ?
Cu1 Cu2 2.8896(13) . ?
Cu1 Br4A 2.4404(16) . ?
Cu1 Br4B 2.432(4) . ?
Cu2 P1 2.1920(19) . ?
P1 C21 1.837(7) . ?
P1 C31 1.836(7) . ?
P1 C11A 1.850(18) . ?
P1 C11B 1.79(5) . ?
N2 H2 0.8800 . ?
N2 C21 1.355(8) . ?
N2 C25 1.343(9) . ?
N3 H3 0.8800 . ?
N3 C31 1.356(8) . ?
N3 C35 1.327(9) . ?
C21 C22 1.382(9) . ?
C22 H22 0.9500 . ?
C22 C23 1.387(9) . ?
C23 H23 0.9500 . ?
C23 C24 1.374(10) . ?
C24 H24 0.9500 . ?
C24 C25 1.375(11) . ?
C25 H25 0.9500 . ?
C31 C32 1.389(10) . ?
C32 H32 0.9500 . ?
C32 C33 1.386(10) . ?
C33 H33 0.9500 . ?
C33 C34 1.388(11) . ?
C34 H34 0.9500 . ?
C34 C35 1.368(11) . ?
C35 H35 0.9500 . ?
N1A H1A 0.8800 . ?
N1A C11A 1.371(13) . ?
N1A C15A 1.354(12) . ?
C11A C12A 1.376(13) . ?
C12A H12A 0.9500 . ?
C12A C13A 1.378(13) . ?
C13A H13A 0.9500 . ?
C13A C14A 1.385(13) . ?
C14A H14A 0.9500 . ?
C14A C15A 1.377(13) . ?
C15A H15A 0.9500 . ?
N1B H1B 0.8800 . ?
N1B C11B 1.36(2) . ?
N1B C15B 1.34(2) . ?
C11B C12B 1.39(2) . ?
C12B H12B 0.9500 . ?
C12B C13B 1.39(2) . ?
C13B H13B 0.9500 . ?
C13B C14B 1.38(2) . ?
C14B H14B 0.9500 . ?
C14B C15B 1.37(2) . ?
C15B H15B 0.9500 . ?

loop_
_geom_torsion_atom_site_label_1
_geom_torsion_atom_site_label_2
_geom_torsion_atom_site_label_3
_geom_torsion_atom_site_label_4
_geom_torsion
_geom_torsion_site_symmetry_1
_geom_torsion_site_symmetry_2
_geom_torsion_site_symmetry_3
_geom_torsion_site_symmetry_4
_geom_torsion_publ_flag
Cu2 P1 C21 N2 17.5(6) . . . . ?
Cu2 P1 C21 C22 -158.6(5) . . . . ?
Cu2 P1 C31 N3 -6.2(6) . . . . ?
Cu2 P1 C31 C32 176.7(6) . . . . ?
Cu2 P1 C11A N1A -93.3(10) . . . . ?
Cu2 P1 C11A C12A 80.7(12) . . . . ?
Cu2 P1 C11B N1B 81(2) . . . . ?
Cu2 P1 C11B C12B -95(3) . . . . ?
P1 C21 C22 C23 175.0(6) . . . . ?
P1 C31 C32 C33 175.5(6) . . . . ?
P1 C11A C12A C13A -173.9(14) . . . . ?
P1 C11B C12B C13B 176(4) . . . . ?
N2 C21 C22 C23 -1.0(10) . . . . ?
N3 C31 C32 C33 -1.5(10) . . . . ?
C21 P1 C31 N3 125.0(5) . . . . ?
C21 P1 C31 C32 -52.1(7) . . . . ?
C21 P1 C11A N1A 136.8(10) . . . . ?
C21 P1 C11A C12A -49.2(12) . . . . ?
C21 P1 C11B N1B -50(2) . . . . ?
C21 P1 C11B C12B 133(3) . . . . ?
C21 N2 C25 C24 1.7(11) . . . . ?
C21 C22 C23 C24 1.0(11) . . . . ?
C22 C23 C24 C25 0.2(12) . . . . ?
C23 C24 C25 N2 -1.6(12) . . . . ?
C25 N2 C21 P1 -176.8(6) . . . . ?
C25 N2 C21 C22 -0.4(10) . . . . ?
C31 P1 C21 N2 -109.7(5) . . . . ?
C31 P1 C21 C22 74.2(7) . . . . ?
C31 P1 C11A N1A 33.3(11) . . . . ?
C31 P1 C11A C12A -152.7(11) . . . . ?
C31 P1 C11B N1B -154(2) . . . . ?
C31 P1 C11B C12B 29(3) . . . . ?
C31 N3 C35 C34 0.0(12) . . . . ?
C31 C32 C33 C34 -1.7(11) . . . . ?
C32 C33 C34 C35 4.1(12) . . . . ?
C33 C34 C35 N3 -3.3(12) . . . . ?
C35 N3 C31 P1 -175.0(6) . . . . ?
C35 N3 C31 C32 2.4(10) . . . . ?
N1A C11A C12A C13A -0.1(15) . . . . ?
C11A P1 C21 N2 143.8(7) . . . . ?
C11A P1 C21 C22 -32.3(8) . . . . ?
C11A P1 C31 N3 -133.3(7) . . . . ?
C11A P1 C31 C32 49.5(9) . . . . ?
C11A N1A C15A C14A -1.4(17) . . . . ?
C11A C12A C13A C14A 1.3(18) . . . . ?
C12A C13A C14A C15A -2.5(18) . . . . ?
C13A C14A C15A N1A 2.6(18) . . . . ?
C15A N1A C11A P1 174.3(13) . . . . ?
C15A N1A C11A C12A 0.2(14) . . . . ?
N1B C11B C12B C13B 0(3) . . . . ?
C11B P1 C21 N2 144.7(15) . . . . ?
C11B P1 C21 C22 -31.4(15) . . . . ?
C11B P1 C31 N3 -130.0(15) . . . . ?
C11B P1 C31 C32 52.9(16) . . . . ?
C11B N1B C15B C14B 2(5) . . . . ?
C11B C12B C13B C14B 2(5) . . . . ?
C12B C13B C14B C15B -2(5) . . . . ?
C13B C14B C15B N1B 0(5) . . . . ?
C15B N1B C11B P1 -179(4) . . . . ?
C15B N1B C11B C12B -2(3) . . . . ?
